data_7203820
loop_
_publ_author_name
'Hiraoka, Takashi'
'Kamada, Yohsuke'
'Matsumoto, Takuya'
'Fujiwara, Hideki'
'Sugimoto, Toyonari'
'Noguchi, Satoru'
'Ishida, Takekazu'
'Nakazumi, Hiroyuki'
'Katori, Hiroko Aruga'

_publ_section_title
;
 Metallic/semiconducting behaviors and an antiferromagnetic ordering of
 FeBr4--d spins in (Benzo-TTFVS)2&#x00B7;MX4 (M = Fe, Ga; X = Cl, Br)
;
_journal_issue 34
_journal_name_full 'Journal of Materials Chemistry'
_journal_page_first 3479
_journal_paper_doi 10.1039/b506725a
_journal_volume 15
_journal_year 2005
_chemical_formula_moiety 'C13 H6 Br2 Fe0.50 S7 '
_chemical_formula_sum 'C13 H6 Br2 Fe0.5 S7'
_chemical_formula_weight 574.34
_space_group_IT_number 11
_symmetry_cell_setting monoclinic
_symmetry_Int_Tables_number 11
_symmetry_space_group_name_Hall '-P 2yb'
_symmetry_space_group_name_H-M 'P 1 21/m 1'
_cell_angle_alpha 90.0000(11)
_cell_angle_beta 105.673(1)
_cell_angle_gamma 90.0000(11)
_cell_formula_units_Z 4
_cell_length_a 7.063(3)
_cell_length_b 35.514(12)
_cell_length_c 7.661(3)
_cell_measurement_reflns_used 4118
_cell_measurement_temperature 298.1
_cell_measurement_theta_max 27.5
_cell_measurement_theta_min 3.0
_cell_volume 1850.2(12)
_computing_cell_refinement CrystalClear
_computing_data_collection CrystalClear
_computing_data_reduction CrystalStructure
_computing_publication_material 'CrystalStructure Ver. 3.5.1'
_computing_structure_refinement CRYSTALS
_computing_structure_solution SIR92
_diffrn_detector_area_resol_mean 7.31
_diffrn_measured_fraction_theta_full 0.9776
_diffrn_measured_fraction_theta_max 0.9776
_diffrn_measurement_device_type 'Rigaku Mercury'
_diffrn_measurement_method \w
_diffrn_radiation_type 'Mo K\a'
_diffrn_radiation_wavelength 0.7107
_diffrn_reflns_av_R_equivalents 0.043
_diffrn_reflns_limit_h_max 9
_diffrn_reflns_limit_h_min -9
_diffrn_reflns_limit_k_max 46
_diffrn_reflns_limit_k_min -39
_diffrn_reflns_limit_l_max 9
_diffrn_reflns_limit_l_min -9
_diffrn_reflns_number 33074
_diffrn_reflns_theta_full 27.50
_diffrn_reflns_theta_max 27.50
_exptl_absorpt_coefficient_mu 5.551
_exptl_absorpt_correction_T_max 0.946
_exptl_absorpt_correction_T_min 0.717
_exptl_absorpt_correction_type multi-scan
_exptl_absorpt_process_details 'Jacobson, R. (1998) Private communication'
_exptl_crystal_colour black
_exptl_crystal_density_diffrn 2.062
_exptl_crystal_density_method 'not measured'
_exptl_crystal_description plate
_exptl_crystal_F_000 1116.00
_exptl_crystal_size_max 0.09
_exptl_crystal_size_mid 0.08
_exptl_crystal_size_min 0.01
_refine_diff_density_max 1.48
_refine_diff_density_min -1.66
_refine_ls_extinction_method none
_refine_ls_goodness_of_fit_ref 2.293
_refine_ls_hydrogen_treatment refall
_refine_ls_number_parameters 214
_refine_ls_number_reflns 2247
_refine_ls_R_factor_gt 0.0500
_refine_ls_shift/su_max 0.0000
_refine_ls_structure_factor_coef F
_refine_ls_weighting_details 'w = 1/\s^2^(Fo)'
_refine_ls_weighting_scheme sigma
_refine_ls_wR_factor_ref 0.0420
_reflns_number_gt 2247
_reflns_number_total 4242
_reflns_threshold_expression F^2^>2.0\s(F^2^)
_cod_data_source_file b506725a.txt
_cod_data_source_block FeBr4salt
_cod_original_cell_volume 1850.3(11)
_cod_original_formula_sum 'C13 H6 Br2 Fe0.50 S7 '
_cod_database_code 7203820

loop_
_symmetry_equiv_pos_as_xyz
x,y,z
-x,-y,-z
-x,y+1/2,-z
x,-y+1/2,z

loop_
_atom_site_label
_atom_site_type_symbol
_atom_site_fract_x
_atom_site_fract_y
_atom_site_fract_z
_atom_site_U_iso_or_equiv
_atom_site_adp_type
_atom_site_occupancy
_atom_site_symmetry_multiplicity
_atom_site_calc_flag
_atom_site_refinement_flags
_atom_site_disorder_assembly
_atom_site_disorder_group
Br(1) Br 0.9285(2) 0.2500 0.6421(2) 0.0786(5) Uani 1.00 1 d . . .
Br(2) Br 0.7904(3) 0.2500 1.0874(2) 0.0985(6) Uani 1.00 1 d . . .
Br(3) Br 0.4781(2) 0.19605(3) 0.6870(1) 0.0858(4) Uani 1.00 1 d . . .
Fe(1) Fe 0.6673(3) 0.2500 0.7737(2) 0.0545(6) Uani 1.00 1 d . . .
S(1) S 0.7923(3) 0.03072(5) 1.2877(3) 0.0383(6) Uani 1.00 1 d . . .
S(2) S 0.7122(3) 0.07526(6) 0.9517(2) 0.0397(6) Uani 1.00 1 d . . .
S(3) S 0.7770(3) -0.04527(5) 1.0532(2) 0.0373(6) Uani 1.00 1 d . . .
S(4) S 0.7069(3) -0.00050(5) 0.7211(2) 0.0406(6) Uani 1.00 1 d . . .
S(5) S 0.6818(3) -0.06564(6) 0.4802(2) 0.0460(6) Uani 1.00 1 d . . .
S(6) S 0.8012(3) -0.13133(6) 1.0652(3) 0.0551(7) Uani 1.00 1 d . . .
S(7) S 0.7294(3) -0.13909(6) 0.6763(3) 0.0462(6) Uani 1.00 1 d . . .
C(1) C 0.8101(11) 0.1358(2) 1.4829(11) 0.050(3) Uani 1.00 1 d . . .
C(2) C 0.7724(10) 0.1572(2) 1.3255(11) 0.049(3) Uani 1.00 1 d . . .
C(3) C 0.8196(10) 0.0972(2) 1.4787(10) 0.042(3) Uani 1.00 1 d . . .
C(4) C 0.7413(10) 0.1394(2) 1.1596(10) 0.042(2) Uani 1.00 1 d . . .
C(5) C 0.7882(9) 0.0793(2) 1.3108(9) 0.030(2) Uani 1.00 1 d . . .
C(6) C 0.7486(9) 0.1008(2) 1.1523(9) 0.031(2) Uani 1.00 1 d . . .
C(7) C 0.7520(9) 0.0309(2) 1.0539(9) 0.033(2) Uani 1.00 1 d . . .
C(8) C 0.7472(9) -0.0011(2) 0.9552(9) 0.033(2) Uani 1.00 1 d . . .
C(9) C 0.7486(9) -0.0703(2) 0.8492(9) 0.029(2) Uani 1.00 1 d . . .
C(10) C 0.7143(9) -0.0493(2) 0.6893(9) 0.033(2) Uani 1.00 1 d . . .
C(11) C 0.7585(9) -0.1095(2) 0.8580(9) 0.033(2) Uani 1.00 1 d . . .
C(12) C 0.7949(12) -0.1766(2) 0.9816(12) 0.065(3) Uani 1.00 1 d . . .
C(13) C 0.7663(12) -0.1793(2) 0.8076(12) 0.064(3) Uani 1.00 1 d . . .
H(1) H 0.8296 0.1482 1.5963 0.063 Uiso 1.00 1 c . . .
H(2) H 0.7686 0.1839 1.3327 0.058 Uiso 1.00 1 c . . .
H(3) H 0.8468 0.0827 1.5871 0.051 Uiso 1.00 1 c . . .
H(4) H 0.7145 0.1536 1.0505 0.051 Uiso 1.00 1 c . . .
H(5) H 0.8112 -0.1980 1.0590 0.078 Uiso 1.00 1 c . . .
H(6) H 0.7654 -0.2032 0.7517 0.077 Uiso 1.00 1 c . . .

loop_
_atom_site_aniso_label
_atom_site_aniso_U_11
_atom_site_aniso_U_22
_atom_site_aniso_U_33
_atom_site_aniso_U_12
_atom_site_aniso_U_13
_atom_site_aniso_U_23
Br(1) 0.0733(10) 0.0854(12) 0.0811(10) 0.0000 0.0275(8) 0.0000
Br(2) 0.177(2) 0.0599(10) 0.0472(8) 0.0000 0.0103(10) 0.0000
Br(3) 0.1051(8) 0.0794(8) 0.0798(7) -0.0333(7) 0.0369(6) -0.0280(6)
Fe(1) 0.0723(12) 0.0454(11) 0.0440(10) 0.0000 0.0124(9) 0.0000
S(1) 0.0434(12) 0.0368(12) 0.0389(11) -0.0018(10) 0.0183(10) 0.0023(9)
S(2) 0.0420(11) 0.0428(12) 0.0355(11) -0.0015(10) 0.0123(9) -0.0002(10)
S(3) 0.0392(11) 0.0411(12) 0.0338(11) -0.0029(10) 0.0137(9) -0.0001(10)
S(4) 0.0467(12) 0.0384(12) 0.0369(11) 0.0010(11) 0.0118(10) 0.0012(10)
S(5) 0.0541(13) 0.048(1) 0.0334(11) 0.0022(11) 0.0082(10) -0.0015(10)
S(6) 0.066(2) 0.049(1) 0.0490(13) 0.0033(12) 0.0129(12) 0.0130(11)
S(7) 0.0477(12) 0.0382(13) 0.0516(13) 0.0014(11) 0.0116(11) -0.0038(10)
C(1) 0.048(5) 0.055(6) 0.055(6) -0.003(5) 0.025(5) -0.021(5)
C(2) 0.045(5) 0.040(5) 0.062(6) 0.009(4) 0.014(5) -0.001(5)
C(3) 0.043(5) 0.045(5) 0.040(5) 0.005(4) 0.016(4) 0.002(4)
C(4) 0.047(5) 0.038(5) 0.042(5) 0.002(4) 0.014(4) 0.001(4)
C(5) 0.024(4) 0.031(4) 0.037(4) -0.002(3) 0.011(4) -0.003(4)
C(6) 0.019(4) 0.042(5) 0.033(4) -0.002(4) 0.010(3) -0.005(4)
C(7) 0.021(4) 0.046(5) 0.038(4) -0.006(4) 0.018(4) 0.002(4)
C(8) 0.021(4) 0.043(5) 0.038(4) -0.005(4) 0.015(3) -0.005(4)
C(9) 0.017(4) 0.036(5) 0.037(4) -0.000(3) 0.011(3) -0.001(4)
C(10) 0.022(4) 0.040(5) 0.035(4) 0.003(4) 0.006(3) 0.004(4)
C(11) 0.019(4) 0.044(5) 0.038(4) -0.002(4) 0.010(3) 0.002(4)
C(12) 0.080(7) 0.044(6) 0.070(6) 0.001(5) 0.020(6) 0.021(5)
C(13) 0.074(6) 0.036(6) 0.082(7) 0.006(5) 0.022(6) 0.001(5)

loop_
_atom_type_symbol
_atom_type_description
_atom_type_scat_dispersion_real
_atom_type_scat_dispersion_imag
_atom_type_scat_source
C C 0.003 0.002
;
International Tables for Crystallography
(1992, Vol. C, Tables 4.2.6.8 and 6.1.1.4)
;
H H 0.000 0.000
;
International Tables for Crystallography
(1992, Vol. C, Table 6.1.1.4)
;
Br Br -0.290 2.459
;
International Tables for Crystallography
(1992, Vol. C, Tables 4.2.6.8 and 6.1.1.4)
;
Fe Fe 0.346 0.844
;
International Tables for Crystallography
(1992, Vol. C, Tables 4.2.6.8 and 6.1.1.4)
;
S S 0.125 0.123
;
International Tables for Crystallography
(1992, Vol. C, Tables 4.2.6.8 and 6.1.1.4)
;

loop_
_geom_angle_atom_site_label_1
_geom_angle_atom_site_label_2
_geom_angle_atom_site_label_3
_geom_angle
_geom_angle_publ_flag
_geom_angle_site_symmetry_1
_geom_angle_site_symmetry_2
_geom_angle_site_symmetry_3
Br(1) Fe(1) Br(2) 109.19(9) yes . . .
Br(1) Fe(1) Br(3) 109.72(6) yes . . .
Br(2) Fe(1) Br(3) 108.70(6) yes . . .
C(5) S(1) C(7) 95.7(3) yes . . .
C(6) S(2) C(7) 96.1(3) yes . . .
C(8) S(3) C(9) 95.8(3) yes . . .
C(8) S(4) C(10) 97.4(3) yes . . .
C(11) S(6) C(12) 95.6(4) yes . . .
C(11) S(7) C(13) 93.9(4) yes . . .
C(2) C(1) C(3) 121.7(7) yes . . .
C(4) C(2) C(1) 119.6(7) yes . . .
C(5) C(3) C(1) 118.5(7) yes . . .
C(6) C(4) C(2) 119.7(7) yes . . .
C(6) C(5) S(1) 117.3(5) yes . . .
C(6) C(5) C(3) 119.9(6) yes . . .
S(1) C(5) C(3) 122.8(5) yes . . .
S(2) C(6) C(4) 123.8(6) yes . . .
S(2) C(6) C(5) 115.5(5) yes . . .
C(4) C(6) C(5) 120.6(6) yes . . .
C(8) C(7) S(1) 122.8(5) yes . . .
C(8) C(7) S(2) 121.8(5) yes . . .
S(1) C(7) S(2) 115.3(4) yes . . .
S(3) C(8) S(4) 115.3(4) yes . . .
S(3) C(8) C(7) 122.4(5) yes . . .
S(4) C(8) C(7) 122.3(6) yes . . .
C(10) C(9) C(11) 124.7(6) yes . . .
C(10) C(9) S(3) 117.4(5) yes . . .
C(11) C(9) S(3) 117.9(5) yes . . .
S(4) C(10) S(5) 118.6(4) yes . . .
S(4) C(10) C(9) 114.2(5) yes . . .
S(5) C(10) C(9) 127.2(6) yes . . .
S(6) C(11) S(7) 115.2(4) yes . . .
S(6) C(11) C(9) 119.3(5) yes . . .
S(7) C(11) C(9) 125.5(5) yes . . .
C(13) C(12) S(6) 115.4(7) yes . . .
S(7) C(13) C(12) 119.8(7) yes . . .

loop_
_geom_bond_atom_site_label_1
_geom_bond_atom_site_label_2
_geom_bond_distance
_geom_bond_publ_flag
_geom_bond_site_symmetry_1
_geom_bond_site_symmetry_2
Br(1) Fe(1) 2.329(2) yes . .
Br(2) Fe(1) 2.325(2) yes . .
Br(3) Fe(1) 2.328(1) yes . .
S(1) C(5) 1.737(7) yes . .
S(1) C(7) 1.736(7) yes . .
S(2) C(6) 1.742(7) yes . .
S(2) C(7) 1.748(7) yes . .
S(3) C(8) 1.726(7) yes . .
S(3) C(9) 1.762(7) yes . .
S(4) C(8) 1.739(7) yes . .
S(4) C(10) 1.751(7) yes . .
S(5) C(10) 1.661(7) yes . .
S(6) C(11) 1.719(7) yes . .
S(6) C(12) 1.728(9) yes . .
S(7) C(11) 1.713(7) yes . .
S(7) C(13) 1.725(9) yes . .
C(1) C(2) 1.39(1) yes . .
C(1) C(3) 1.37(1) yes . .
C(2) C(4) 1.38(1) yes . .
C(3) C(5) 1.40(1) yes . .
C(4) C(6) 1.37(1) yes . .
C(5) C(6) 1.40(1) yes . .
C(7) C(8) 1.36(1) yes . .
C(9) C(10) 1.40(1) yes . .
C(9) C(11) 1.39(1) yes . .
C(12) C(13) 1.30(1) yes . .

loop_
_geom_contact_atom_site_label_1
_geom_contact_atom_site_label_2
_geom_contact_distance
_geom_contact_publ_flag
_geom_contact_site_symmetry_1
_geom_contact_site_symmetry_2
Br(1) Br(2) 3.793(2) yes . 55501
Br(1) Br(3) 3.808(2) yes . 55501
Br(1) Br(3) 3.808(2) yes . 55504
Br(1) Fe(1) 2.329(2) yes . 55501
Br(2) Br(1) 3.793(2) yes . 55501
Br(2) Br(3) 3.781(1) yes . 55501
Br(2) Br(3) 3.781(1) yes . 55504
Br(2) Fe(1) 2.325(2) yes . 55501
Br(2) C(2) 3.786(8) yes . 55501
Br(2) C(2) 3.786(8) yes . 55504
Br(2) C(4) 3.996(7) yes . 55501
Br(2) C(4) 3.996(7) yes . 55504
Br(3) Br(1) 3.808(2) yes . 55501
Br(3) Br(2) 3.781(1) yes . 55501
Br(3) Br(3) 3.832(2) yes . 55504
Br(3) Fe(1) 2.328(1) yes . 55501
Br(3) S(7) 3.432(2) yes . 65603
Br(3) C(13) 3.763(9) yes . 65603
Fe(1) Br(1) 2.329(2) yes . 55501
Fe(1) Br(2) 2.325(2) yes . 55501
Fe(1) Br(3) 2.328(1) yes . 55501
Fe(1) Br(3) 2.328(1) yes . 55504
S(1) S(2) 2.943(3) yes . 55501
S(1) S(3) 3.227(3) yes . 55501
S(1) S(4) 3.701(3) yes . 55601
S(1) S(5) 3.888(3) yes . 55601
S(1) C(3) 2.755(8) yes . 55501
S(1) C(4) 3.974(8) yes . 55501
S(1) C(6) 2.681(8) yes . 55501
S(1) C(8) 2.726(7) yes . 55501
S(2) S(1) 2.943(3) yes . 55501
S(2) S(4) 3.213(3) yes . 55501
S(2) S(5) 3.719(2) yes . 65603
S(2) C(3) 3.978(7) yes . 55501
S(2) C(4) 2.754(8) yes . 55501
S(2) C(5) 2.661(7) yes . 55501
S(2) C(8) 2.724(8) yes . 55501
S(3) S(1) 3.227(3) yes . 55501
S(3) S(4) 2.927(3) yes . 55501
S(3) S(5) 3.586(3) yes . 55601
S(3) S(6) 3.061(3) yes . 55501
S(3) C(7) 2.711(7) yes . 55501
S(3) C(10) 2.706(7) yes . 55501
S(3) C(11) 2.710(7) yes . 55501
S(4) S(2) 3.213(3) yes . 55501
S(4) S(3) 2.927(3) yes . 55501
S(4) S(4) 3.830(2) yes . 65603
S(4) S(5) 2.935(3) yes . 55501
S(4) S(5) 3.626(3) yes . 65603
S(4) C(7) 2.722(7) yes . 55501
S(4) C(9) 2.652(7) yes . 55501
S(5) S(2) 3.719(2) yes . 65603
S(5) S(4) 2.935(3) yes . 55501
S(5) S(4) 3.626(3) yes . 65603
S(5) S(7) 2.984(3) yes . 55501
S(5) C(9) 2.742(7) yes . 55501
S(5) C(11) 3.201(7) yes . 55501
S(6) S(3) 3.061(3) yes . 55501
S(6) S(7) 2.897(3) yes . 55501
S(6) C(9) 2.692(7) yes . 55501
S(6) C(13) 2.567(9) yes . 55501
S(7) Br(3) 3.432(2) yes . 65603
S(7) S(5) 2.984(3) yes . 55501
S(7) S(6) 2.897(3) yes . 55501
S(7) C(9) 2.766(7) yes . 55501
S(7) C(10) 3.195(7) yes . 55501
S(7) C(12) 2.623(9) yes . 55501
C(1) Br(3) 3.809(9) yes . 55601
C(1) C(4) 2.40(1) yes . 55501
C(1) C(5) 2.38(1) yes . 55501
C(1) C(6) 2.75(1) yes . 55501
C(2) Br(2) 3.786(8) yes . 55501
C(2) C(3) 2.41(1) yes . 55501
C(2) C(5) 2.77(1) yes . 55501
C(2) C(6) 2.38(1) yes . 55501
C(3) S(1) 2.755(8) yes . 55501
C(3) S(2) 3.978(7) yes . 55501
C(3) S(2) 3.974(8) yes . 55601
C(3) C(2) 2.41(1) yes . 55501
C(3) C(4) 2.79(1) yes . 55501
C(3) C(6) 2.42(1) yes . 55501
C(3) C(7) 3.94(1) yes . 55501
C(4) Br(2) 3.996(7) yes . 55501
C(4) S(1) 3.974(8) yes . 55501
C(4) S(2) 2.754(8) yes . 55501
C(4) C(1) 2.40(1) yes . 55501
C(4) C(3) 2.79(1) yes . 55501
C(4) C(5) 2.41(1) yes . 55501
C(4) C(7) 3.94(1) yes . 55501
C(5) S(2) 2.661(7) yes . 55501
C(5) C(1) 2.38(1) yes . 55501
C(5) C(2) 2.77(1) yes . 55501
C(5) C(4) 2.41(1) yes . 55501
C(5) C(7) 2.57(1) yes . 55501
C(5) C(8) 3.90(1) yes . 55501
C(6) S(1) 2.681(8) yes . 55501
C(6) C(1) 2.75(1) yes . 55501
C(6) C(2) 2.38(1) yes . 55501
C(6) C(3) 2.42(1) yes . 55501
C(6) C(7) 2.59(1) yes . 55501
C(6) C(8) 3.92(1) yes . 55501
C(7) S(3) 2.711(7) yes . 55501
C(7) S(4) 2.722(7) yes . 55501
C(7) C(3) 3.94(1) yes . 55501
C(7) C(4) 3.94(1) yes . 55501
C(7) C(5) 2.57(1) yes . 55501
C(7) C(6) 2.59(1) yes . 55501
C(7) C(9) 3.92(1) yes . 55501
C(7) C(10) 3.95(1) yes . 55501
C(8) S(1) 2.726(7) yes . 55501
C(8) S(2) 2.724(8) yes . 55501
C(8) C(5) 3.90(1) yes . 55501
C(8) C(6) 3.92(1) yes . 55501
C(8) C(9) 2.59(1) yes . 55501
C(8) C(10) 2.62(1) yes . 55501
C(8) C(11) 3.92(1) yes . 55501
C(9) S(4) 2.652(7) yes . 55501
C(9) S(5) 2.742(7) yes . 55501
C(9) S(6) 2.692(7) yes . 55501
C(9) S(7) 2.766(7) yes . 55501
C(9) C(7) 3.92(1) yes . 55501
C(9) C(8) 2.59(1) yes . 55501
C(9) C(12) 3.90(1) yes . 55501
C(9) C(13) 3.89(1) yes . 55501
C(10) S(3) 2.706(7) yes . 55501
C(10) S(7) 3.195(7) yes . 55501
C(10) C(7) 3.95(1) yes . 55501
C(10) C(8) 2.62(1) yes . 55501
C(10) C(11) 2.47(1) yes . 55501
C(11) S(3) 2.710(7) yes . 55501
C(11) S(5) 3.201(7) yes . 55501
C(11) C(8) 3.92(1) yes . 55501
C(11) C(10) 2.47(1) yes . 55501
C(11) C(12) 2.55(1) yes . 55501
C(11) C(13) 2.51(1) yes . 55501
C(12) S(7) 2.623(9) yes . 55501
C(12) C(9) 3.90(1) yes . 55501
C(12) C(11) 2.55(1) yes . 55501
C(13) Br(3) 3.763(9) yes . 65603
C(13) S(6) 2.567(9) yes . 55501
C(13) C(9) 3.89(1) yes . 55501
C(13) C(11) 2.51(1) yes . 55501

loop_
_geom_torsion_atom_site_label_1
_geom_torsion_atom_site_label_2
_geom_torsion_atom_site_label_3
_geom_torsion_atom_site_label_4
_geom_torsion
_geom_torsion_publ_flag
_geom_torsion_site_symmetry_1
_geom_torsion_site_symmetry_2
_geom_torsion_site_symmetry_3
_geom_torsion_site_symmetry_4
C(7) S(1) C(5) C(3) -178.2(6) yes . . . .
C(7) S(1) C(5) C(6) 2.8(5) yes . . . .
C(5) S(1) C(7) S(2) -3.8(4) yes . . . .
C(5) S(1) C(7) C(8) 177.6(5) yes . . . .
C(7) S(2) C(6) C(4) 178.1(6) yes . . . .
C(7) S(2) C(6) C(5) -1.4(5) yes . . . .
C(6) S(2) C(7) S(1) 3.4(4) yes . . . .
C(6) S(2) C(7) C(8) -178.0(5) yes . . . .
C(9) S(3) C(8) S(4) -0.2(4) yes . . . .
C(9) S(3) C(8) C(7) 178.9(5) yes . . . .
C(8) S(3) C(9) C(10) -0.1(5) yes . . . .
C(8) S(3) C(9) C(11) -179.1(5) yes . . . .
C(10) S(4) C(8) S(3) 0.3(4) yes . . . .
C(10) S(4) C(8) C(7) -178.7(5) yes . . . .
C(8) S(4) C(10) S(5) 179.7(4) yes . . . .
C(8) S(4) C(10) C(9) -0.4(5) yes . . . .
C(12) S(6) C(11) S(7) 0.4(4) yes . . . .
C(12) S(6) C(11) C(9) 179.9(6) yes . . . .
C(11) S(6) C(12) C(13) 1.0(7) yes . . . .
C(13) S(7) C(11) S(6) -1.2(4) yes . . . .
C(13) S(7) C(11) C(9) 179.3(6) yes . . . .
C(11) S(7) C(13) C(12) 2.1(8) yes . . . .
C(3) C(1) C(2) C(4) 0(1) yes . . . .
C(2) C(1) C(3) C(5) 0(1) yes . . . .
C(1) C(2) C(4) C(6) 0(1) yes . . . .
C(1) C(3) C(5) S(1) -178.9(5) yes . . . .
C(1) C(3) C(5) C(6) 0(1) yes . . . .
C(2) C(4) C(6) S(2) -179.9(6) yes . . . .
C(2) C(4) C(6) C(5) 0(1) yes . . . .
S(1) C(5) C(6) S(2) -1.0(7) yes . . . .
S(1) C(5) C(6) C(4) 179.5(6) yes . . . .
C(3) C(5) C(6) S(2) 180.0(5) yes . . . .
C(3) C(5) C(6) C(4) 0(1) yes . . . .
S(1) C(7) C(8) S(3) 1.1(9) yes . . . .
S(1) C(7) C(8) S(4) -179.9(4) yes . . . .
S(2) C(7) C(8) S(3) -177.5(4) yes . . . .
S(2) C(7) C(8) S(4) 1.5(9) yes . . . .
S(3) C(9) C(10) S(4) 0.4(7) yes . . . .
S(3) C(9) C(10) S(5) -179.8(4) yes . . . .
C(11) C(9) C(10) S(4) 179.2(5) yes . . . .
C(11) C(9) C(10) S(5) 0(1) yes . . . .
S(3) C(9) C(11) S(6) -1.0(8) yes . . . .
S(3) C(9) C(11) S(7) 178.4(4) yes . . . .
C(10) C(9) C(11) S(6) -179.8(5) yes . . . .
C(10) C(9) C(11) S(7) 0(1) yes . . . .
S(6) C(12) C(13) S(7) -2(1) yes . . . .
S(6) C(12) C(13) H(6) 177(1) no . . . .
